data_4131416
loop_
_publ_author_name
'Wendel, Daniel'
'Porzelt, Amelie'
'Herz, Fabian A. D.'
'Sarkar, Debotra'
'Jandl, Christian'
'Inoue, Shigeyoshi'
'Rieger, Bernhard'

_publ_section_title
;
 From Si(II) to Si(IV) and Back: Reversible Intramolecular Carbon-Carbon
 Bond Activation by an Acyclic Iminosilylene.
;
_journal_issue 24
_journal_name_full 'Journal of the American Chemical Society'
_journal_page_first 8134
_journal_page_last 8137
_journal_paper_doi 10.1021/jacs.7b05136
_journal_volume 139
_journal_year 2017
_chemical_compound_source 'see text'
_chemical_formula_moiety 'C54 H63 B F15 N3 Si5, 0.5(C6 H14)'
_chemical_formula_sum 'C57 H70 B F15 N3 Si5'
_chemical_formula_weight 1233.42
_space_group_IT_number 14
_space_group_name_Hall '-P 2yn'
_space_group_name_H-M_alt 'P 1 21/n 1'
_symmetry_cell_setting monoclinic
_symmetry_Int_Tables_number 14
_symmetry_space_group_name_Hall '-P 2yn'
_symmetry_space_group_name_H-M 'P 1 21/n 1'
_atom_sites_solution_hydrogens geom
_cell_angle_alpha 90
_cell_angle_beta 95.129(2)
_cell_angle_gamma 90
_cell_formula_units_Z 4
_cell_length_a 12.8285(6)
_cell_length_b 22.1079(9)
_cell_length_c 21.9560(11)
_cell_measurement_reflns_used 9313
_cell_measurement_temperature 100
_cell_measurement_theta_max 26.0498
_cell_measurement_theta_min 2.5157
_cell_volume 6202.0(5)
_computing_cell_refinement 'SAINT (Bruker, 2014)'
_computing_data_collection 'APEX III Control Software (Bruker, 2015)'
_computing_data_reduction 'SAINT (Bruker, 2014)'
_computing_molecular_graphics 'PLATON (Spek, 2011)'
_computing_publication_material 'PLATON (Spek, 2011), enCIFer (Allen, 2014)'
_computing_structure_refinement 'SHELXL2014 (Sheldrick, 2014), SHELXLE (Huebschle, 2011)'
_computing_structure_solution 'SHELXT (Sheldrick, 2015)'
_diffrn_ambient_temperature 100
_diffrn_detector ' CMOS plate '
_diffrn_detector_area_resol_mean 16
_diffrn_measured_fraction_theta_full 0.999
_diffrn_measured_fraction_theta_max 0.999
_diffrn_measurement_device ' \k-geometry diffractometer '
_diffrn_measurement_device_type ' Bruker Photon CMOS '
_diffrn_measurement_method ' phi- and omega-rotation '
_diffrn_radiation_monochromator 'Helios optic'
_diffrn_radiation_probe x-ray
_diffrn_radiation_source 'IMS microsource'
_diffrn_radiation_type MoK\a
_diffrn_radiation_wavelength 0.71073
_diffrn_reflns_av_R_equivalents 0.0560
_diffrn_reflns_av_unetI/netI 0.0241
_diffrn_reflns_limit_h_max 15
_diffrn_reflns_limit_h_min -15
_diffrn_reflns_limit_k_max 26
_diffrn_reflns_limit_k_min -25
_diffrn_reflns_limit_l_max 26
_diffrn_reflns_limit_l_min -26
_diffrn_reflns_number 173455
_diffrn_reflns_reduction_process
;
;
_diffrn_reflns_theta_full 25.24
_diffrn_reflns_theta_max 25.35
_diffrn_reflns_theta_min 2.44
_exptl_absorpt_coefficient_mu 0.199
_exptl_absorpt_correction_T_max 0.7454
_exptl_absorpt_correction_T_min 0.7234
_exptl_absorpt_correction_type multi-scan
_exptl_absorpt_process_details 'SADABS 2014/5, Bruker, 2014'
_exptl_crystal_colour yellow
_exptl_crystal_density_diffrn 1.321
_exptl_crystal_density_method 'Not Measured'
_exptl_crystal_description fragment
_exptl_crystal_F_000 2572
_exptl_crystal_size_max 0.242
_exptl_crystal_size_mid 0.116
_exptl_crystal_size_min 0.097
_refine_diff_density_max 0.297
_refine_diff_density_min -0.258
_refine_diff_density_rms 0.047
_refine_ls_extinction_method none
_refine_ls_goodness_of_fit_ref 1.082
_refine_ls_hydrogen_treatment constr
_refine_ls_matrix_type full
_refine_ls_number_parameters 942
_refine_ls_number_reflns 11356
_refine_ls_number_restraints 852
_refine_ls_restrained_S_all 1.068
_refine_ls_R_factor_all 0.0535
_refine_ls_R_factor_gt 0.0396
_refine_ls_shift/su_max 0.001
_refine_ls_shift/su_mean 0.000
_refine_ls_structure_factor_coef Fsqd
_refine_ls_weighting_details 'W=1/[\S^2^(FO^2^)+(0.0268P)^2^+5.9810P] WHERE P=(FO^2^+2FC^2^)/3'
_refine_ls_weighting_scheme calc
_refine_ls_wR_factor_gt 0.0817
_refine_ls_wR_factor_ref 0.0866
_reflns_number_gt 9472
_reflns_number_total 11356
_reflns_threshold_expression I>2\s(I)
_cod_data_source_file ja7b05136_si_002.cif
_cod_data_source_block compound_3
_cod_original_sg_symbol_H-M 'P 21/n'
_cod_database_code 4131416

loop_
_space_group_symop_id
_space_group_symop_operation_xyz
1 x,y,z
2 1/2-x,1/2+y,1/2-z
3 -x,-y,-z
4 1/2+x,1/2-y,1/2+z

loop_
_atom_site_aniso_label
_atom_site_aniso_U_11
_atom_site_aniso_U_22
_atom_site_aniso_U_33
_atom_site_aniso_U_23
_atom_site_aniso_U_13
_atom_site_aniso_U_12
Si1 0.0125(3) 0.0100(2) 0.0130(3) 0.0005(2) 0.0020(2) 0.0006(2)
Si2 0.0135(3) 0.0100(2) 0.0146(3) 0.0008(2) 0.0016(2) 0.0006(2)
Si3 0.0196(3) 0.0181(3) 0.0150(3) 0.0006(2) -0.0014(2) 0.0006(2)
Si4 0.0184(3) 0.0143(3) 0.0296(3) 0.0027(2) 0.0064(2) 0.0042(2)
Si5 0.0163(3) 0.0132(3) 0.0169(3) 0.0020(2) 0.0013(2) -0.0024(2)
F1 0.0178(14) 0.020(3) 0.0164(15) 0.0051(14) 0.0032(12) -0.0005(16)
F1A 0.017(3) 0.017(5) 0.020(3) 0.008(3) 0.004(3) 0.003(3)
F2 0.0165(15) 0.034(2) 0.0238(19) -0.003(2) 0.0013(16) 0.0000(12)
F2A 0.017(4) 0.030(4) 0.024(3) 0.002(5) -0.002(4) -0.004(3)
F3 0.0142(11) 0.0318(16) 0.034(2) 0.0047(19) 0.0022(15) -0.0067(10)
F3A 0.017(3) 0.034(4) 0.035(5) 0.008(4) 0.005(3) -0.006(2)
F4 0.0192(11) 0.043(2) 0.0275(19) 0.0063(16) 0.0121(12) -0.0048(14)
F4A 0.026(3) 0.039(5) 0.028(4) 0.008(3) 0.011(3) -0.009(3)
F5 0.0213(12) 0.022(2) 0.0176(13) 0.0007(12) 0.0058(10) 0.0020(13)
F5A 0.026(3) 0.026(5) 0.023(3) -0.003(3) 0.013(2) -0.004(4)
F6 0.0329(7) 0.0136(6) 0.0167(6) -0.0001(5) 0.0069(5) 0.0017(5)
F7 0.0351(7) 0.0184(6) 0.0295(7) 0.0051(5) 0.0102(6) 0.0130(5)
F8 0.0245(7) 0.0359(7) 0.0271(7) 0.0127(6) 0.0011(5) 0.0126(6)
F9 0.0254(7) 0.0404(7) 0.0157(6) -0.0007(5) -0.0005(5) 0.0009(6)
F10 0.0344(7) 0.0186(6) 0.0185(6) -0.0035(5) 0.0071(5) 0.0011(5)
F11 0.0360(12) 0.0269(15) 0.0304(18) 0.0004(10) 0.0162(11) 0.0154(9)
F11A 0.0360(12) 0.0269(15) 0.0304(18) 0.0004(10) 0.0162(11) 0.0154(9)
F12 0.085(2) 0.0286(13) 0.0378(16) -0.0050(10) 0.0290(16) 0.0233(15)
F12A 0.072(4) 0.029(3) 0.042(4) -0.004(3) 0.030(4) 0.018(4)
F13 0.114(3) 0.0242(11) 0.0358(14) -0.0168(10) 0.0162(17) -0.0081(15)
F13A 0.095(4) 0.020(3) 0.038(3) -0.012(2) 0.021(4) -0.003(3)
F14 0.0681(19) 0.0287(15) 0.0304(11) -0.0046(11) -0.0014(14) -0.0257(14)
F14A 0.071(4) 0.023(4) 0.035(3) -0.004(3) 0.006(4) -0.016(3)
F15 0.0287(12) 0.0215(18) 0.022(2) -0.0038(11) 0.0046(10) -0.0088(10)
F15A 0.040(3) 0.023(4) 0.027(5) -0.011(3) 0.007(4) -0.012(3)
N1 0.0136(8) 0.0133(8) 0.0133(8) 0.0012(6) 0.0016(6) 0.0016(6)
N2 0.0190(9) 0.0118(8) 0.0174(9) 0.0000(7) 0.0025(7) 0.0033(7)
N3 0.0144(8) 0.0165(8) 0.0175(9) 0.0050(7) 0.0031(7) 0.0042(7)
C1 0.0163(10) 0.0167(10) 0.0088(9) 0.0028(7) 0.0032(7) 0.0018(8)
C2 0.0280(12) 0.0123(10) 0.0247(11) 0.0021(8) 0.0065(9) 0.0079(9)
C3 0.0222(11) 0.0162(10) 0.0276(12) 0.0083(9) 0.0071(9) 0.0100(9)
C4 0.0222(11) 0.0115(10) 0.0265(11) -0.0066(8) -0.0026(9) 0.0042(8)
C5 0.0369(13) 0.0131(10) 0.0263(12) -0.0070(9) -0.0054(10) 0.0068(9)
C6 0.0439(15) 0.0211(12) 0.0323(13) -0.0094(10) -0.0150(11) 0.0083(11)
C7 0.0299(13) 0.0265(13) 0.0522(16) -0.0153(12) -0.0148(12) 0.0021(11)
C8 0.0276(12) 0.0227(12) 0.0448(15) -0.0103(11) -0.0020(11) -0.0016(10)
C9 0.0259(11) 0.0138(10) 0.0315(12) -0.0091(9) 0.0002(9) 0.0005(9)
C10 0.0496(15) 0.0217(11) 0.0202(12) -0.0018(9) -0.0026(10) 0.0055(11)
C11 0.0635(18) 0.0356(14) 0.0296(14) 0.0008(11) 0.0117(12) 0.0168(13)
C12 0.074(2) 0.0320(14) 0.0217(13) -0.0029(10) -0.0050(12) 0.0110(13)
C13 0.0274(12) 0.0170(11) 0.0329(13) -0.0007(9) 0.0017(10) -0.0045(9)
C14 0.0291(13) 0.0404(14) 0.0420(15) 0.0035(12) 0.0114(11) -0.0114(11)
C15 0.0476(16) 0.0175(12) 0.0537(17) 0.0000(11) -0.0031(13) -0.0052(11)
C16 0.0117(9) 0.0166(10) 0.0218(11) 0.0068(8) 0.0032(8) 0.0049(8)
C17 0.0174(10) 0.0205(11) 0.0242(11) 0.0092(9) 0.0059(8) 0.0102(9)
C18 0.0178(11) 0.0247(11) 0.0337(13) 0.0130(10) 0.0121(9) 0.0069(9)
C19 0.0151(11) 0.0249(12) 0.0436(14) 0.0068(10) 0.0045(10) 0.0005(9)
C20 0.0156(11) 0.0330(12) 0.0303(12) -0.0005(10) -0.0011(9) 0.0021(9)
C21 0.0111(10) 0.0282(11) 0.0227(11) 0.0039(9) 0.0012(8) 0.0047(8)
C22 0.0274(12) 0.0356(13) 0.0224(12) 0.0044(10) 0.0093(9) 0.0064(10)
C23 0.0570(17) 0.0389(15) 0.0298(14) -0.0034(11) 0.0091(12) 0.0183(13)
C24 0.0330(13) 0.0566(17) 0.0238(12) 0.0140(11) 0.0113(10) 0.0175(12)
C25 0.0122(10) 0.0573(16) 0.0184(11) 0.0029(10) 0.0005(8) -0.0023(10)
C26 0.0228(13) 0.101(2) 0.0213(13) -0.0128(14) 0.0015(10) -0.0058(14)
C27 0.0230(12) 0.0734(19) 0.0271(13) 0.0239(13) 0.0029(10) -0.0022(12)
C28 0.0383(14) 0.0290(12) 0.0207(12) 0.0058(9) -0.0063(10) 0.0007(10)
C29 0.0259(12) 0.0312(12) 0.0227(11) -0.0043(9) -0.0043(9) -0.0037(10)
C30 0.0275(12) 0.0273(12) 0.0248(12) -0.0027(9) 0.0081(9) -0.0002(10)
C31 0.0374(13) 0.0191(11) 0.0381(14) -0.0019(10) 0.0131(11) 0.0048(10)
C32 0.0204(11) 0.0254(12) 0.0506(15) 0.0028(11) 0.0123(11) 0.0037(9)
C33 0.0314(13) 0.0273(12) 0.0434(15) 0.0088(11) -0.0002(11) 0.0116(10)
C34 0.0279(12) 0.0235(11) 0.0276(12) 0.0087(9) -0.0016(9) -0.0085(9)
C35 0.0394(14) 0.0362(14) 0.0286(13) -0.0078(10) 0.0074(11) -0.0222(11)
C36 0.0186(11) 0.0278(12) 0.0513(16) 0.0071(11) 0.0010(10) 0.0009(10)
C37 0.0141(13) 0.0142(17) 0.0201(15) 0.0044(17) 0.0043(14) 0.0047(11)
C37A 0.013(2) 0.016(2) 0.021(2) 0.006(2) 0.005(2) 0.003(2)
C38 0.0133(12) 0.0165(12) 0.0207(17) 0.0065(19) 0.0088(15) 0.0039(11)
C38A 0.014(2) 0.016(2) 0.020(2) 0.005(2) 0.004(2) 0.0039(18)
C39 0.0136(13) 0.0191(13) 0.0208(18) 0.0021(19) -0.0009(15) 0.0040(11)
C39A 0.014(2) 0.019(2) 0.021(2) 0.004(2) 0.004(2) 0.0025(18)
C40 0.0102(12) 0.0221(16) 0.029(2) 0.0042(17) 0.0042(15) -0.0002(12)
C40A 0.0138(19) 0.022(2) 0.024(2) 0.004(2) 0.002(2) 0.0020(19)
C41 0.0150(12) 0.024(2) 0.0234(18) 0.0051(14) 0.0084(13) 0.0025(13)
C41A 0.0150(19) 0.023(3) 0.024(2) 0.006(2) 0.010(2) 0.001(2)
C42 0.0151(12) 0.019(2) 0.0204(18) 0.0020(14) 0.0037(12) 0.0040(13)
C42A 0.0165(19) 0.020(3) 0.020(2) 0.003(2) 0.0046(19) 0.003(2)
C43 0.0108(9) 0.0142(10) 0.0178(10) 0.0020(8) 0.0063(8) -0.0021(8)
C44 0.0145(10) 0.0176(10) 0.0154(10) 0.0004(8) 0.0066(8) -0.0019(8)
C45 0.0164(10) 0.0163(10) 0.0259(11) 0.0034(8) 0.0101(8) 0.0044(8)
C46 0.0128(10) 0.0269(11) 0.0233(11) 0.0102(9) 0.0033(8) 0.0047(8)
C47 0.0138(10) 0.0300(12) 0.0142(10) 0.0013(9) 0.0034(8) -0.0030(9)
C48 0.0139(10) 0.0168(10) 0.0212(10) -0.0008(8) 0.0071(8) -0.0020(8)
C49 0.0353(15) 0.0123(14) 0.0145(12) 0.0032(12) 0.0104(18) 0.0030(13)
C49A 0.039(2) 0.015(2) 0.018(2) 0.004(2) 0.011(2) 0.001(2)
C50 0.0404(16) 0.0170(14) 0.0219(17) 0.0051(11) 0.0126(15) 0.0069(13)
C50A 0.045(2) 0.016(2) 0.022(2) 0.0018(19) 0.014(2) 0.007(2)
C51 0.0600(19) 0.0182(13) 0.0234(15) -0.0015(11) 0.0181(15) 0.0110(14)
C51A 0.057(2) 0.017(2) 0.024(2) 0.0008(18) 0.017(2) 0.007(2)
C52 0.071(2) 0.0148(12) 0.0224(14) -0.0044(11) 0.0106(16) -0.0010(14)
C52A 0.065(2) 0.017(2) 0.024(2) -0.0037(19) 0.014(2) 0.003(2)
C53 0.0551(19) 0.0176(14) 0.0205(13) 0.0008(11) 0.0046(15) -0.0078(14)
C53A 0.056(2) 0.018(2) 0.023(2) -0.0006(18) 0.010(2) -0.004(2)
C54 0.0406(16) 0.0142(14) 0.0182(12) 0.0011(11) 0.0070(16) -0.0027(14)
C54A 0.045(2) 0.017(2) 0.019(2) 0.0004(19) 0.009(2) -0.002(2)
B1 0.0171(11) 0.0146(11) 0.0144(11) 0.0019(9) 0.0069(9) 0.0011(9)
C55 0.0341(14) 0.0292(13) 0.0570(17) 0.0044(12) 0.0080(12) 0.0027(11)
C56 0.0293(13) 0.0289(13) 0.0405(14) 0.0045(11) 0.0140(11) -0.0013(10)
C57 0.0268(12) 0.0255(12) 0.0341(13) 0.0030(10) 0.0051(10) -0.0036(10)

loop_
_atom_site_label
_atom_site_type_symbol
_atom_site_thermal_displace_type
_atom_site_fract_x
_atom_site_fract_y
_atom_site_fract_z
_atom_site_occupancy
_atom_site_U_iso_or_equiv
_atom_site_calc_flag
_atom_site_refinement_flags
_atom_site_disorder_assembly
_atom_site_disorder_group
Si1 Si Uani 0.54415(4) 0.76660(2) 0.69865(2) 1.000 0.0118(2) d . . .
Si2 Si Uani 0.52333(4) 0.85829(2) 0.64183(2) 1.000 0.0127(2) d . . .
Si3 Si Uani 0.49313(4) 0.83071(2) 0.53818(2) 1.000 0.0177(2) d . . .
Si4 Si Uani 0.38085(4) 0.92035(2) 0.66323(3) 1.000 0.0205(2) d . . .
Si5 Si Uani 0.68127(4) 0.91407(2) 0.64992(2) 1.000 0.0155(2) d . . .
F1 F Uani 0.3727(7) 0.7260(5) 0.6631(3) 0.72(2) 0.0180(12) d DUP A 1
F1A F Uani 0.3712(18) 0.7354(12) 0.6579(8) 0.28(2) 0.018(2) d DUP A 2
F2 F Uani 0.1921(7) 0.6660(5) 0.6439(3) 0.72(2) 0.0248(10) d DUP A 1
F2A F Uani 0.1992(19) 0.6696(14) 0.6318(6) 0.28(2) 0.024(2) d DUP A 2
F3 F Uani 0.0844(4) 0.6318(3) 0.7398(4) 0.72(2) 0.0267(9) d DUP A 1
F3A F Uani 0.0877(12) 0.6267(9) 0.7229(8) 0.28(2) 0.029(2) d DUP A 2
F4 F Uani 0.1541(4) 0.6672(3) 0.8550(3) 0.72(2) 0.0293(10) d DUP A 1
F4A F Uani 0.1546(11) 0.6523(8) 0.8418(6) 0.28(2) 0.031(2) d DUP A 2
F5 F Uani 0.3313(5) 0.7307(3) 0.8750(3) 0.72(2) 0.0201(9) d DUP A 1
F5A F Uani 0.3291(13) 0.7162(8) 0.8688(6) 0.28(2) 0.024(2) d DUP A 2
F6 F Uani 0.55319(9) 0.64215(5) 0.76400(5) 1.000 0.0208(4) d . . .
F7 F Uani 0.63981(10) 0.56323(5) 0.84499(5) 1.000 0.0272(4) d . . .
F8 F Uani 0.68029(9) 0.59610(6) 0.96499(5) 1.000 0.0292(4) d . . .
F9 F Uani 0.62338(9) 0.70841(6) 1.00063(5) 1.000 0.0273(4) d . . .
F10 F Uani 0.53839(9) 0.78662(5) 0.92187(5) 1.000 0.0236(4) d . . .
F11 F Uani 0.2996(2) 0.84145(16) 0.82836(17) 0.760(8) 0.0303(9) d DUP A 3
F11A F Uani 0.2824(7) 0.8294(5) 0.8142(6) 0.240(8) 0.0303(9) d DUP A 4
F12 F Uani 0.3345(4) 0.93851(14) 0.89712(15) 0.760(8) 0.0491(10) d DUP A 3
F12A F Uani 0.2890(8) 0.9296(5) 0.8807(5) 0.240(8) 0.046(2) d DUP A 4
F13 F Uani 0.5319(4) 0.98276(12) 0.92174(14) 0.760(8) 0.0574(12) d DUP A 3
F13A F Uani 0.4744(10) 0.9871(3) 0.9114(4) 0.240(8) 0.0501(19) d DUP A 4
F14 F Uani 0.6951(3) 0.92865(15) 0.87197(15) 0.760(8) 0.0428(9) d DUP A 3
F14A F Uani 0.6538(8) 0.9437(4) 0.8695(5) 0.240(8) 0.043(2) d DUP A 4
F15 F Uani 0.6603(3) 0.8317(3) 0.7985(3) 0.760(8) 0.0239(10) d DUP A 3
F15A F Uani 0.6500(9) 0.8403(9) 0.8069(12) 0.240(8) 0.030(2) d DUP A 4
N1 N Uani 0.61255(12) 0.71637(7) 0.66473(7) 1.000 0.0134(5) d . . .
N2 N Uani 0.61659(12) 0.60785(7) 0.64693(7) 1.000 0.0160(5) d . . .
N3 N Uani 0.76402(12) 0.65298(7) 0.67838(7) 1.000 0.0160(5) d . . .
C1 C Uani 0.65878(14) 0.66380(8) 0.66366(8) 1.000 0.0138(6) d . . .
C2 C Uani 0.69502(16) 0.56412(9) 0.65398(9) 1.000 0.0214(6) d . . .
C3 C Uani 0.78440(16) 0.59134(9) 0.67265(9) 1.000 0.0217(6) d . . .
C4 C Uani 0.51147(16) 0.59431(9) 0.62026(9) 1.000 0.0204(6) d . . .
C5 C Uani 0.48571(18) 0.60966(9) 0.55858(10) 1.000 0.0259(7) d . . .
C6 C Uani 0.38250(19) 0.59906(10) 0.53471(11) 1.000 0.0335(8) d . . .
C7 C Uani 0.31175(19) 0.57157(11) 0.56882(12) 1.000 0.0373(8) d . . .
C8 C Uani 0.34233(18) 0.55107(10) 0.62684(11) 1.000 0.0320(8) d . . .
C9 C Uani 0.44351(17) 0.56092(9) 0.65378(10) 1.000 0.0239(6) d . . .
C10 C Uani 0.5684(2) 0.62976(10) 0.51754(10) 1.000 0.0308(7) d . . .
C11 C Uani 0.6354(2) 0.57500(12) 0.50162(11) 1.000 0.0425(9) d . . .
C12 C Uani 0.5249(2) 0.65841(11) 0.45691(11) 1.000 0.0431(9) d . . .
C13 C Uani 0.47687(17) 0.52914(9) 0.71388(10) 1.000 0.0258(7) d . . .
C14 C Uani 0.40063(19) 0.53964(12) 0.76303(12) 1.000 0.0367(8) d . . .
C15 C Uani 0.4876(2) 0.46076(10) 0.70207(13) 1.000 0.0401(9) d . . .
C16 C Uani 0.84806(14) 0.69712(9) 0.68363(9) 1.000 0.0166(6) d . . .
C17 C Uani 0.90090(15) 0.70832(9) 0.63159(9) 1.000 0.0205(6) d . . .
C18 C Uani 0.98564(16) 0.74815(10) 0.63822(10) 1.000 0.0248(7) d . . .
C19 C Uani 1.01614(16) 0.77478(10) 0.69334(11) 1.000 0.0278(7) d . . .
C20 C Uani 0.96408(16) 0.76183(10) 0.74428(10) 1.000 0.0265(7) d . . .
C21 C Uani 0.87913(15) 0.72231(9) 0.74068(9) 1.000 0.0207(6) d . . .
C22 C Uani 0.87292(18) 0.67699(10) 0.57082(10) 1.000 0.0280(7) d . . .
C23 C Uani 0.9557(2) 0.62905(12) 0.55927(11) 1.000 0.0416(9) d . . .
C24 C Uani 0.86201(19) 0.72111(12) 0.51731(10) 1.000 0.0373(8) d . . .
C25 C Uani 0.82644(16) 0.70482(11) 0.79720(10) 1.000 0.0294(7) d . . .
C26 C Uani 0.84464(19) 0.75030(15) 0.84911(11) 1.000 0.0484(9) d . . .
C27 C Uani 0.86341(18) 0.64192(13) 0.81956(11) 1.000 0.0411(9) d . . .
C28 C Uani 0.46438(19) 0.89667(10) 0.48524(10) 1.000 0.0299(7) d . . .
C29 C Uani 0.37815(17) 0.77846(10) 0.52885(10) 1.000 0.0270(7) d . . .
C30 C Uani 0.61571(17) 0.79573(10) 0.51507(10) 1.000 0.0262(7) d . . .
C31 C Uani 0.41533(19) 0.97580(10) 0.72644(11) 1.000 0.0310(7) d . . .
C32 C Uani 0.26420(17) 0.87361(10) 0.67841(12) 1.000 0.0316(7) d . . .
C33 C Uani 0.33873(19) 0.96890(11) 0.59544(11) 1.000 0.0343(8) d . . .
C34 C Uani 0.67630(17) 0.96784(10) 0.58407(10) 1.000 0.0266(7) d . . .
C35 C Uani 0.7032(2) 0.95948(11) 0.72164(10) 1.000 0.0345(8) d . . .
C36 C Uani 0.79557(17) 0.86272(10) 0.64699(12) 1.000 0.0327(8) d . . .
C37 C Uani 0.3632(9) 0.7298(8) 0.7705(3) 0.72(2) 0.0160(9) d DUP A 1
C37A C Uani 0.361(2) 0.727(2) 0.7650(7) 0.28(2) 0.0165(12) d DUP A 2
C38 C Uani 0.3203(8) 0.7123(7) 0.7132(3) 0.72(2) 0.0164(8) d DUP A 1
C38A C Uani 0.322(2) 0.7128(18) 0.7061(7) 0.28(2) 0.0165(12) d DUP A 2
C39 C Uani 0.2279(6) 0.6804(4) 0.7012(3) 0.72(2) 0.0180(9) d DUP A 1
C39A C Uani 0.2320(16) 0.6799(12) 0.6904(6) 0.28(2) 0.0179(12) d DUP A 2
C40 C Uani 0.1734(4) 0.6640(3) 0.7496(3) 0.72(2) 0.0203(9) d DUP A 1
C40A C Uani 0.1760(12) 0.6588(9) 0.7364(6) 0.28(2) 0.0199(11) d DUP A 2
C41 C Uani 0.2096(4) 0.6816(3) 0.8078(3) 0.72(2) 0.0204(10) d DUP A 1
C41A C Uani 0.2110(11) 0.6707(8) 0.7963(6) 0.28(2) 0.0202(14) d DUP A 2
C42 C Uani 0.3013(4) 0.7138(3) 0.8171(3) 0.72(2) 0.0180(10) d DUP A 1
C42A C Uani 0.3005(12) 0.7044(9) 0.8095(6) 0.28(2) 0.0187(14) d DUP A 2
C43 C Uani 0.54184(14) 0.71903(8) 0.83665(9) 1.000 0.0140(6) d . . .
C44 C Uani 0.57052(15) 0.66059(9) 0.82259(9) 1.000 0.0155(6) d . . .
C45 C Uani 0.61526(15) 0.61904(9) 0.86363(9) 1.000 0.0190(6) d . . .
C46 C Uani 0.63531(15) 0.63523(9) 0.92391(9) 1.000 0.0209(6) d . . .
C47 C Uani 0.60799(15) 0.69237(9) 0.94136(9) 1.000 0.0192(6) d . . .
C48 C Uani 0.56321(15) 0.73233(9) 0.89852(9) 1.000 0.0170(6) d . . .
C49 C Uani 0.4794(3) 0.8312(4) 0.8099(6) 0.760(8) 0.0202(8) d DUP A 3
C49A C Uani 0.4680(10) 0.8281(12) 0.809(2) 0.240(8) 0.0235(12) d DUP A 4
C50 C Uani 0.3996(3) 0.8615(2) 0.8362(2) 0.760(8) 0.0258(9) d DUP A 3
C50A C Uani 0.3779(8) 0.8545(6) 0.8281(9) 0.240(8) 0.0270(12) d DUP A 4
C51 C Uani 0.4163(4) 0.91209(16) 0.87319(18) 0.760(8) 0.0330(9) d DUP A 3
C51A C Uani 0.3792(8) 0.9071(5) 0.8627(6) 0.240(8) 0.0319(12) d DUP A 4
C52 C Uani 0.5153(4) 0.93413(15) 0.88552(17) 0.760(8) 0.0357(9) d DUP A 3
C52A C Uani 0.4713(9) 0.9367(5) 0.8771(6) 0.240(8) 0.0347(12) d DUP A 4
C53 C Uani 0.5972(4) 0.90754(16) 0.85935(18) 0.760(8) 0.0310(9) d DUP A 3
C53A C Uani 0.5618(8) 0.9158(5) 0.8555(6) 0.240(8) 0.0319(12) d DUP A 4
C54 C Uani 0.5769(3) 0.8578(2) 0.8220(3) 0.760(8) 0.0241(8) d DUP A 3
C54A C Uani 0.5571(8) 0.8632(7) 0.8210(10) 0.240(8) 0.0266(12) d DUP A 4
B1 B Uani 0.47773(17) 0.76109(10) 0.78334(10) 1.000 0.0150(6) d . . .
C55 C Uani 0.64507(19) 0.38954(11) 1.04810(13) 1.000 0.0399(9) d . . .
C56 C Uani 0.57419(18) 0.42299(10) 1.00009(11) 1.000 0.0323(8) d . . .
C57 C Uani 0.53618(17) 0.48295(10) 1.02333(11) 1.000 0.0287(7) d . . .
H2 H Uiso 0.68600 0.52200 0.64670 1.000 0.0260 c RU . .
H3 H Uiso 0.85050 0.57220 0.68070 1.000 0.0260 c RU . .
H6 H Uiso 0.36110 0.61120 0.49400 1.000 0.0400 c RU . .
H7 H Uiso 0.24120 0.56660 0.55230 1.000 0.0450 c RU . .
H8 H Uiso 0.29360 0.52980 0.64900 1.000 0.0380 c RU . .
H10 H Uiso 0.61510 0.65990 0.54040 1.000 0.0370 c RU . .
H11A H Uiso 0.59050 0.54460 0.48000 1.000 0.0640 c RU . .
H11B H Uiso 0.66920 0.55740 0.53930 1.000 0.0640 c RU . .
H11C H Uiso 0.68900 0.58820 0.47540 1.000 0.0640 c RU . .
H12A H Uiso 0.58280 0.67420 0.43540 1.000 0.0650 c RU . .
H12B H Uiso 0.47730 0.69150 0.46510 1.000 0.0650 c RU . .
H12C H Uiso 0.48680 0.62780 0.43150 1.000 0.0650 c RU . .
H13 H Uiso 0.54710 0.54510 0.72970 1.000 0.0310 c RU . .
H14A H Uiso 0.38980 0.58320 0.76810 1.000 0.0550 c RU . .
H14B H Uiso 0.43000 0.52230 0.80190 1.000 0.0550 c RU . .
H14C H Uiso 0.33350 0.52020 0.75040 1.000 0.0550 c RU . .
H15A H Uiso 0.41990 0.44450 0.68540 1.000 0.0600 c RU . .
H15B H Uiso 0.51000 0.44020 0.74060 1.000 0.0600 c RU . .
H15C H Uiso 0.53970 0.45410 0.67270 1.000 0.0600 c RU . .
H18 H Uiso 1.02290 0.75700 0.60380 1.000 0.0300 c RU . .
H19 H Uiso 1.07330 0.80230 0.69660 1.000 0.0330 c RU . .
H20 H Uiso 0.98660 0.78020 0.78230 1.000 0.0320 c RU . .
H22 H Uiso 0.80430 0.65600 0.57290 1.000 0.0340 c RU . .
H23A H Uiso 0.93220 0.60560 0.52270 1.000 0.0620 c RU . .
H23B H Uiso 0.96560 0.60190 0.59460 1.000 0.0620 c RU . .
H23C H Uiso 1.02210 0.64910 0.55310 1.000 0.0620 c RU . .
H24A H Uiso 0.93000 0.73990 0.51250 1.000 0.0560 c RU . .
H24B H Uiso 0.81100 0.75250 0.52520 1.000 0.0560 c RU . .
H24C H Uiso 0.83810 0.69930 0.47980 1.000 0.0560 c RU . .
H25 H Uiso 0.74940 0.70260 0.78560 1.000 0.0350 c RU . .
H26A H Uiso 0.83010 0.79120 0.83330 1.000 0.0730 c RU . .
H26B H Uiso 0.91760 0.74790 0.86650 1.000 0.0730 c RU . .
H26C H Uiso 0.79800 0.74110 0.88090 1.000 0.0730 c RU . .
H27A H Uiso 0.84240 0.61180 0.78810 1.000 0.0620 c RU . .
H27B H Uiso 0.83160 0.63200 0.85730 1.000 0.0620 c RU . .
H27C H Uiso 0.93980 0.64190 0.82750 1.000 0.0620 c RU . .
H28A H Uiso 0.48740 0.88720 0.44490 1.000 0.0450 c RU . .
H28B H Uiso 0.50180 0.93250 0.50190 1.000 0.0450 c RU . .
H28C H Uiso 0.38900 0.90470 0.48130 1.000 0.0450 c RU . .
H29A H Uiso 0.35930 0.77100 0.48520 1.000 0.0400 c RU . .
H29B H Uiso 0.31870 0.79690 0.54700 1.000 0.0400 c RU . .
H29C H Uiso 0.39620 0.74010 0.54950 1.000 0.0400 c RU . .
H30A H Uiso 0.60330 0.77970 0.47340 1.000 0.0390 c RU . .
H30B H Uiso 0.63720 0.76280 0.54330 1.000 0.0390 c RU . .
H30C H Uiso 0.67110 0.82630 0.51630 1.000 0.0390 c RU . .
H31A H Uiso 0.45480 1.00950 0.71080 1.000 0.0460 c RU . .
H31B H Uiso 0.45810 0.95570 0.75970 1.000 0.0460 c RU . .
H31C H Uiso 0.35110 0.99120 0.74190 1.000 0.0460 c RU . .
H32A H Uiso 0.24110 0.85020 0.64180 1.000 0.0470 c RU . .
H32B H Uiso 0.20740 0.90020 0.68880 1.000 0.0470 c RU . .
H32C H Uiso 0.28310 0.84600 0.71250 1.000 0.0470 c RU . .
H33A H Uiso 0.39920 0.99130 0.58290 1.000 0.0510 c RU . .
H33B H Uiso 0.28510 0.99750 0.60640 1.000 0.0510 c RU . .
H33C H Uiso 0.30990 0.94330 0.56160 1.000 0.0510 c RU . .
H34A H Uiso 0.67150 0.94500 0.54570 1.000 0.0400 c RU . .
H34B H Uiso 0.73990 0.99260 0.58710 1.000 0.0400 c RU . .
H34C H Uiso 0.61490 0.99410 0.58500 1.000 0.0400 c RU . .
H35A H Uiso 0.76200 0.98720 0.71840 1.000 0.0520 c RU . .
H35B H Uiso 0.71900 0.93230 0.75650 1.000 0.0520 c RU . .
H35C H Uiso 0.64000 0.98280 0.72770 1.000 0.0520 c RU . .
H36A H Uiso 0.78970 0.84080 0.60810 1.000 0.0490 c RU . .
H36B H Uiso 0.79700 0.83380 0.68090 1.000 0.0490 c RU . .
H36C H Uiso 0.86020 0.88660 0.65050 1.000 0.0490 c RU . .
H55A H Uiso 0.66330 0.34990 1.03210 1.000 0.0600 c RU . .
H55B H Uiso 0.60850 0.38410 1.08500 1.000 0.0600 c RU . .
H55C H Uiso 0.70900 0.41310 1.05810 1.000 0.0600 c RU . .
H56A H Uiso 0.61280 0.43030 0.96370 1.000 0.0390 c RU . .
H56B H Uiso 0.51300 0.39730 0.98730 1.000 0.0390 c RU . .
H57A H Uiso 0.59760 0.50870 1.03570 1.000 0.0340 c RU . .
H57B H Uiso 0.49880 0.47550 1.06020 1.000 0.0340 c RU . .

loop_
_atom_type_symbol
_atom_type_description
_atom_type_scat_dispersion_real
_atom_type_scat_dispersion_imag
_atom_type_scat_source
C C 0.0033 0.0016 ' International Tables Vol C Tables 4.2.6.8 and 6.1.1.4'
H H 0.0000 0.0000 ' International Tables Vol C Tables 4.2.6.8 and 6.1.1.4'
B B 0.0013 0.0007 ' International Tables Vol C Tables 4.2.6.8 and 6.1.1.4'
F F 0.0171 0.0103 ' International Tables Vol C Tables 4.2.6.8 and 6.1.1.4'
N N 0.0061 0.0033 ' International Tables Vol C Tables 4.2.6.8 and 6.1.1.4'
Si Si 0.0817 0.0704 ' International Tables Vol C Tables 4.2.6.8 and 6.1.1.4'

loop_
_geom_angle_atom_site_label_1
_geom_angle_atom_site_label_2
_geom_angle_atom_site_label_3
_geom_angle
_geom_angle_site_symmetry_1
_geom_angle_site_symmetry_3
_geom_angle_publ_flag
Si2 Si1 N1 112.26(6) . . yes
Si2 Si1 B1 118.28(6) . . yes
N1 Si1 B1 129.45(8) . . yes
Si1 Si2 Si3 106.67(2) . . yes
Si1 Si2 Si4 116.22(3) . . yes
Si1 Si2 Si5 110.43(3) . . yes
Si3 Si2 Si4 106.19(3) . . yes
Si3 Si2 Si5 105.87(2) . . yes
Si4 Si2 Si5 110.77(2) . . yes
Si2 Si3 C28 113.76(7) . . yes
Si2 Si3 C29 109.02(7) . . yes
Si2 Si3 C30 107.51(7) . . yes
C28 Si3 C29 107.58(10) . . yes
C28 Si3 C30 106.09(10) . . yes
C29 Si3 C30 112.98(10) . . yes
Si2 Si4 C31 113.01(8) . . yes
Si2 Si4 C32 111.05(7) . . yes
Si2 Si4 C33 110.32(8) . . yes
C31 Si4 C32 111.62(11) . . yes
C31 Si4 C33 104.21(10) . . yes
C32 Si4 C33 106.20(11) . . yes
Si2 Si5 C34 107.69(7) . . yes
Si2 Si5 C35 114.02(8) . . yes
Si2 Si5 C36 110.60(7) . . yes
C34 Si5 C35 107.61(10) . . yes
C34 Si5 C36 109.51(11) . . yes
C35 Si5 C36 107.31(11) . . yes
Si1 N1 C1 151.10(14) . . yes
C1 N2 C2 109.18(15) . . yes
C1 N2 C4 128.10(16) . . yes
C2 N2 C4 122.46(16) . . yes
C1 N3 C3 109.59(15) . . yes
C1 N3 C16 127.31(15) . . yes
C3 N3 C16 121.34(16) . . yes
N1 C1 N2 129.17(17) . . yes
N1 C1 N3 125.88(16) . . yes
N2 C1 N3 104.94(15) . . yes
N2 C2 C3 108.36(17) . . yes
N3 C3 C2 107.88(18) . . yes
N2 C4 C5 117.92(18) . . yes
N2 C4 C9 119.73(17) . . yes
C5 C4 C9 121.97(19) . . no
C4 C5 C6 117.0(2) . . no
C4 C5 C10 121.7(2) . . no
C6 C5 C10 121.0(2) . . no
C5 C6 C7 121.4(2) . . no
C6 C7 C8 120.3(2) . . no
C7 C8 C9 121.3(2) . . no
C4 C9 C8 117.3(2) . . no
C4 C9 C13 123.98(19) . . no
C8 C9 C13 118.33(19) . . no
C5 C10 C11 109.74(18) . . no
C5 C10 C12 114.6(2) . . no
C11 C10 C12 107.12(18) . . no
C9 C13 C14 113.05(18) . . no
C9 C13 C15 109.22(18) . . no
C14 C13 C15 109.76(19) . . no
N3 C16 C17 117.65(17) . . yes
N3 C16 C21 119.35(17) . . yes
C17 C16 C21 122.74(18) . . no
C16 C17 C18 117.07(18) . . no
C16 C17 C22 122.85(18) . . no
C18 C17 C22 120.01(18) . . no
C17 C18 C19 121.4(2) . . no
C18 C19 C20 120.3(2) . . no
C19 C20 C21 121.0(2) . . no
C16 C21 C20 117.40(18) . . no
C16 C21 C25 121.37(18) . . no
C20 C21 C25 121.16(18) . . no
C17 C22 C23 110.31(18) . . no
C17 C22 C24 112.58(18) . . no
C23 C22 C24 109.35(19) . . no
C21 C25 C26 113.26(19) . . no
C21 C25 C27 110.20(18) . . no
C26 C25 C27 109.7(2) . . no
C38 C37 C42 113.0(10) . . no
C38 C37 B1 123.9(8) . . yes
C42 C37 B1 123.1(6) . . yes
C38A C37A C42A 113(3) . . no
C42A C37A B1 122.0(13) . . yes
C38A C37A B1 124.3(19) . . yes
C37 C38 C39 125.5(9) . . no
F1 C38 C37 118.9(10) . . yes
F1 C38 C39 115.6(7) . . yes
C37A C38A C39A 125(2) . . no
F1A C38A C39A 115.5(16) . . yes
F1A C38A C37A 119(3) . . yes
C38 C39 C40 118.3(6) . . no
F2 C39 C38 121.1(7) . . yes
F2 C39 C40 120.6(8) . . yes
C38A C39A C40A 118.4(14) . . no
F2A C39A C38A 120.9(19) . . yes
F2A C39A C40A 121(2) . . yes
C39 C40 C41 119.4(6) . . no
F3 C40 C39 120.0(7) . . yes
F3 C40 C41 120.6(6) . . yes
F3A C40A C41A 120.5(15) . . yes
C39A C40A C41A 119.4(16) . . no
F3A C40A C39A 120.2(15) . . yes
C40 C41 C42 119.8(6) . . no
F4 C41 C40 119.3(5) . . yes
F4 C41 C42 120.8(6) . . yes
F4A C41A C42A 120.0(13) . . yes
C40A C41A C42A 119.9(13) . . no
F4A C41A C40A 120.0(14) . . yes
F5 C42 C41 116.9(6) . . yes
F5 C42 C37 119.2(7) . . yes
C37 C42 C41 123.9(7) . . no
C37A C42A C41A 123.5(15) . . no
F5A C42A C41A 117.3(14) . . yes
F5A C42A C37A 119.2(18) . . yes
C48 C43 B1 127.82(17) . . yes
C44 C43 C48 112.40(17) . . no
C44 C43 B1 119.43(17) . . yes
F6 C44 C43 118.03(17) . . yes
F6 C44 C45 116.51(17) . . yes
C43 C44 C45 125.46(19) . . no
F7 C45 C44 120.54(17) . . yes
F7 C45 C46 120.22(17) . . yes
C44 C45 C46 119.25(18) . . no
F8 C46 C47 120.66(17) . . yes
F8 C46 C45 120.79(18) . . yes
C45 C46 C47 118.54(18) . . no
F9 C47 C46 119.51(17) . . yes
F9 C47 C48 120.48(18) . . yes
C46 C47 C48 120.01(18) . . no
C43 C48 C47 124.34(18) . . no
F10 C48 C47 114.05(17) . . yes
F10 C48 C43 121.59(17) . . yes
C50 C49 C54 113.6(8) . . no
C50 C49 B1 127.6(4) . . yes
C54 C49 B1 116.6(5) . . yes
C50A C49A B1 126.1(15) . . yes
C54A C49A B1 119.9(14) . . yes
C50A C49A C54A 114(2) . . no
F11 C50 C49 120.9(5) . . yes
C49 C50 C51 123.4(5) . . no
F11 C50 C51 115.7(4) . . yes
F11A C50A C51A 115.6(11) . . yes
F11A C50A C49A 121.3(17) . . yes
C49A C50A C51A 123.1(15) . . no
F12 C51 C50 119.5(4) . . yes
F12 C51 C52 120.7(4) . . yes
C50 C51 C52 119.8(4) . . no
F12A C51A C50A 120.0(10) . . yes
F12A C51A C52A 120.2(11) . . yes
C50A C51A C52A 119.8(10) . . no
F13 C52 C51 119.9(4) . . yes
F13 C52 C53 120.2(5) . . yes
C51 C52 C53 119.8(4) . . no
F13A C52A C51A 120.7(11) . . yes
C51A C52A C53A 120.0(11) . . no
F13A C52A C53A 119.3(11) . . yes
F14 C53 C54 121.4(4) . . yes
F14 C53 C52 120.0(4) . . yes
C52 C53 C54 118.6(4) . . no
F14A C53A C52A 121.3(11) . . yes
C52A C53A C54A 118.3(10) . . no
F14A C53A C54A 120.3(10) . . yes
F15 C54 C53 116.8(4) . . yes
F15 C54 C49 118.4(6) . . yes
C49 C54 C53 124.8(6) . . no
F15A C54A C49A 118.3(18) . . yes
C49A C54A C53A 124.6(16) . . no
F15A C54A C53A 116.2(13) . . yes
Si1 B1 C43 116.10(13) . . yes
Si1 B1 C37 107.5(3) . . yes
C37A B1 C43 106.9(12) . . yes
C43 B1 C49A 108.8(14) . . yes
Si1 B1 C49 105.2(4) . . yes
Si1 B1 C37A 103.5(6) . . yes
Si1 B1 C49A 107.9(13) . . yes
C37 B1 C43 105.5(5) . . yes
C43 B1 C49 106.7(4) . . yes
N2 C2 H2 126.00 . . no
C3 C2 H2 126.00 . . no
N3 C3 H3 126.00 . . no
C2 C3 H3 126.00 . . no
C5 C6 H6 119.00 . . no
C7 C6 H6 119.00 . . no
C6 C7 H7 120.00 . . no
C8 C7 H7 120.00 . . no
C7 C8 H8 119.00 . . no
C9 C8 H8 119.00 . . no
C5 C10 H10 108.00 . . no
C11 C10 H10 108.00 . . no
C12 C10 H10 108.00 . . no
C10 C11 H11A 109.00 . . no
C10 C11 H11B 110.00 . . no
C10 C11 H11C 110.00 . . no
H11A C11 H11B 109.00 . . no
H11A C11 H11C 109.00 . . no
H11B C11 H11C 109.00 . . no
C10 C12 H12A 109.00 . . no
C10 C12 H12B 109.00 . . no
C10 C12 H12C 109.00 . . no
H12A C12 H12B 110.00 . . no
H12A C12 H12C 109.00 . . no
H12B C12 H12C 109.00 . . no
C9 C13 H13 108.00 . . no
C14 C13 H13 108.00 . . no
C15 C13 H13 108.00 . . no
C13 C14 H14A 109.00 . . no
C13 C14 H14B 109.00 . . no
C13 C14 H14C 109.00 . . no
H14A C14 H14B 109.00 . . no
H14A C14 H14C 109.00 . . no
H14B C14 H14C 110.00 . . no
C13 C15 H15A 109.00 . . no
C13 C15 H15B 109.00 . . no
C13 C15 H15C 110.00 . . no
H15A C15 H15B 109.00 . . no
H15A C15 H15C 109.00 . . no
H15B C15 H15C 109.00 . . no
C17 C18 H18 119.00 . . no
C19 C18 H18 119.00 . . no
C18 C19 H19 120.00 . . no
C20 C19 H19 120.00 . . no
C19 C20 H20 119.00 . . no
C21 C20 H20 120.00 . . no
C17 C22 H22 108.00 . . no
C23 C22 H22 108.00 . . no
C24 C22 H22 108.00 . . no
C22 C23 H23A 109.00 . . no
C22 C23 H23B 110.00 . . no
C22 C23 H23C 109.00 . . no
H23A C23 H23B 109.00 . . no
H23A C23 H23C 109.00 . . no
H23B C23 H23C 109.00 . . no
C22 C24 H24A 109.00 . . no
C22 C24 H24B 110.00 . . no
C22 C24 H24C 109.00 . . no
H24A C24 H24B 109.00 . . no
H24A C24 H24C 109.00 . . no
H24B C24 H24C 109.00 . . no
C21 C25 H25 108.00 . . no
C26 C25 H25 108.00 . . no
C27 C25 H25 108.00 . . no
C25 C26 H26A 109.00 . . no
C25 C26 H26B 109.00 . . no
C25 C26 H26C 109.00 . . no
H26A C26 H26B 109.00 . . no
H26A C26 H26C 110.00 . . no
H26B C26 H26C 109.00 . . no
C25 C27 H27A 109.00 . . no
C25 C27 H27B 109.00 . . no
C25 C27 H27C 109.00 . . no
H27A C27 H27B 110.00 . . no
H27A C27 H27C 109.00 . . no
H27B C27 H27C 110.00 . . no
Si3 C28 H28A 110.00 . . no
Si3 C28 H28B 109.00 . . no
Si3 C28 H28C 109.00 . . no
H28A C28 H28B 109.00 . . no
H28A C28 H28C 109.00 . . no
H28B C28 H28C 109.00 . . no
Si3 C29 H29A 110.00 . . no
Si3 C29 H29B 109.00 . . no
Si3 C29 H29C 109.00 . . no
H29A C29 H29B 110.00 . . no
H29A C29 H29C 110.00 . . no
H29B C29 H29C 109.00 . . no
Si3 C30 H30A 109.00 . . no
Si3 C30 H30B 109.00 . . no
Si3 C30 H30C 110.00 . . no
H30A C30 H30B 110.00 . . no
H30A C30 H30C 109.00 . . no
H30B C30 H30C 109.00 . . no
Si4 C31 H31A 109.00 . . no
Si4 C31 H31B 110.00 . . no
Si4 C31 H31C 109.00 . . no
H31A C31 H31B 109.00 . . no
H31A C31 H31C 110.00 . . no
H31B C31 H31C 109.00 . . no
Si4 C32 H32A 109.00 . . no
Si4 C32 H32B 109.00 . . no
Si4 C32 H32C 109.00 . . no
H32A C32 H32B 109.00 . . no
H32A C32 H32C 110.00 . . no
H32B C32 H32C 110.00 . . no
Si4 C33 H33A 109.00 . . no
Si4 C33 H33B 109.00 . . no
Si4 C33 H33C 109.00 . . no
H33A C33 H33B 109.00 . . no
H33A C33 H33C 109.00 . . no
H33B C33 H33C 109.00 . . no
Si5 C34 H34A 109.00 . . no
Si5 C34 H34B 109.00 . . no
Si5 C34 H34C 109.00 . . no
H34A C34 H34B 110.00 . . no
H34A C34 H34C 110.00 . . no
H34B C34 H34C 109.00 . . no
Si5 C35 H35A 110.00 . . no
Si5 C35 H35B 110.00 . . no
Si5 C35 H35C 109.00 . . no
H35A C35 H35B 109.00 . . no
H35A C35 H35C 109.00 . . no
H35B C35 H35C 109.00 . . no
Si5 C36 H36A 109.00 . . no
Si5 C36 H36B 109.00 . . no
Si5 C36 H36C 109.00 . . no
H36A C36 H36B 110.00 . . no
H36A C36 H36C 110.00 . . no
H36B C36 H36C 109.00 . . no
C55 C56 C57 112.5(2) . . no
C56 C57 C57 113.7(2) . 3_667 no
C56 C55 H55A 109.00 . . no
C56 C55 H55B 109.00 . . no
C56 C55 H55C 109.00 . . no
H55A C55 H55B 110.00 . . no
H55A C55 H55C 110.00 . . no
H55B C55 H55C 109.00 . . no
C55 C56 H56A 109.00 . . no
C55 C56 H56B 109.00 . . no
C57 C56 H56A 109.00 . . no
C57 C56 H56B 109.00 . . no
H56A C56 H56B 108.00 . . no
C56 C57 H57A 109.00 . . no
C56 C57 H57B 109.00 . . no
H57A C57 H57B 108.00 . . no
C57 C57 H57A 109.00 3_667 . no
C57 C57 H57B 109.00 3_667 . no

loop_
_geom_bond_atom_site_label_1
_geom_bond_atom_site_label_2
_geom_bond_distance
_geom_bond_site_symmetry_2
_geom_bond_publ_flag
Si1 Si2 2.3827(6) . yes
Si1 N1 1.6354(16) . yes
Si1 B1 2.117(2) . yes
Si2 Si3 2.3544(6) . yes
Si2 Si4 2.3659(7) . yes
Si2 Si5 2.3650(7) . yes
Si3 C28 1.881(2) . yes
Si3 C29 1.870(2) . yes
Si3 C30 1.863(2) . yes
Si4 C31 1.875(2) . yes
Si4 C32 1.873(2) . yes
Si4 C33 1.875(2) . yes
Si5 C34 1.868(2) . yes
Si5 C35 1.868(2) . yes
Si5 C36 1.860(2) . yes
F1 C38 1.373(11) . yes
F1A C38A 1.37(3) . yes
F2 C39 1.339(10) . yes
F2A C39A 1.34(2) . yes
F3 C40 1.346(8) . yes
F3A C40A 1.35(2) . yes
F4 C41 1.347(9) . yes
F4A C41A 1.35(2) . yes
F5 C42 1.348(9) . yes
F5A C42A 1.346(19) . yes
F6 C44 1.349(2) . yes
F7 C45 1.346(2) . yes
F8 C46 1.342(2) . yes
F9 C47 1.346(2) . yes
F10 C48 1.354(2) . yes
F11 C50 1.354(5) . yes
F11A C50A 1.355(15) . yes
F12 C51 1.348(7) . yes
F12A C51A 1.351(15) . yes
F13 C52 1.343(4) . yes
F13A C52A 1.344(14) . yes
F14 C53 1.345(6) . yes
F14A C53A 1.343(15) . yes
F15 C54 1.357(7) . yes
F15A C54A 1.356(19) . yes
N1 C1 1.306(2) . yes
N2 C1 1.387(2) . yes
N2 C2 1.394(3) . yes
N2 C4 1.453(3) . yes
N3 C1 1.381(2) . yes
N3 C3 1.395(3) . yes
N3 C16 1.451(2) . yes
C2 C3 1.327(3) . no
C4 C5 1.407(3) . no
C4 C9 1.401(3) . no
C5 C6 1.400(3) . no
C5 C10 1.518(3) . no
C6 C7 1.370(3) . no
C7 C8 1.376(4) . no
C8 C9 1.395(3) . no
C9 C13 1.522(3) . no
C10 C11 1.543(4) . no
C10 C12 1.534(3) . no
C13 C14 1.537(3) . no
C13 C15 1.542(3) . no
C16 C17 1.402(3) . no
C16 C21 1.396(3) . no
C17 C18 1.396(3) . no
C17 C22 1.518(3) . no
C18 C19 1.371(3) . no
C19 C20 1.383(3) . no
C20 C21 1.394(3) . no
C21 C25 1.515(3) . no
C22 C23 1.537(3) . no
C22 C24 1.524(3) . no
C25 C26 1.522(4) . no
C25 C27 1.536(4) . no
C37 C38 1.383(12) . no
C37 C42 1.396(12) . no
C37 B1 1.626(13) . yes
C37A B1 1.69(3) . yes
C37A C38A 1.38(3) . no
C37A C42A 1.39(3) . no
C38 C39 1.384(14) . no
C38A C39A 1.38(4) . no
C39 C40 1.372(9) . no
C39A C40A 1.37(2) . no
C40 C41 1.376(9) . no
C40A C41A 1.377(19) . no
C41 C42 1.375(8) . no
C41A C42A 1.38(2) . no
C43 C48 1.393(3) . no
C43 C44 1.386(3) . no
C43 B1 1.655(3) . yes
C44 C45 1.376(3) . no
C45 C46 1.373(3) . no
C46 C47 1.375(3) . no
C47 C48 1.378(3) . no
C49 C50 1.391(9) . no
C49 C54 1.386(7) . no
C49 B1 1.656(10) . yes
C49A C54A 1.39(2) . no
C49A B1 1.59(3) . yes
C49A C50A 1.39(2) . no
C50 C51 1.388(6) . no
C50A C51A 1.388(19) . no
C51 C52 1.365(7) . no
C51A C52A 1.363(16) . no
C52 C53 1.374(7) . no
C52A C53A 1.373(16) . no
C53 C54 1.383(6) . no
C53A C54A 1.39(2) . no
C2 H2 0.9500 . no
C3 H3 0.9500 . no
C6 H6 0.9500 . no
C7 H7 0.9500 . no
C8 H8 0.9500 . no
C10 H10 1.0000 . no
C11 H11A 0.9800 . no
C11 H11B 0.9800 . no
C11 H11C 0.9800 . no
C12 H12A 0.9800 . no
C12 H12B 0.9800 . no
C12 H12C 0.9800 . no
C13 H13 1.0000 . no
C14 H14A 0.9800 . no
C14 H14B 0.9800 . no
C14 H14C 0.9800 . no
C15 H15A 0.9800 . no
C15 H15B 0.9800 . no
C15 H15C 0.9800 . no
C18 H18 0.9500 . no
C19 H19 0.9500 . no
C20 H20 0.9500 . no
C22 H22 1.0000 . no
C23 H23A 0.9800 . no
C23 H23B 0.9800 . no
C23 H23C 0.9800 . no
C24 H24A 0.9800 . no
C24 H24B 0.9800 . no
C24 H24C 0.9800 . no
C25 H25 1.0000 . no
C26 H26A 0.9800 . no
C26 H26B 0.9800 . no
C26 H26C 0.9800 . no
C27 H27A 0.9800 . no
C27 H27B 0.9800 . no
C27 H27C 0.9800 . no
C28 H28A 0.9800 . no
C28 H28B 0.9800 . no
C28 H28C 0.9800 . no
C29 H29A 0.9800 . no
C29 H29B 0.9800 . no
C29 H29C 0.9800 . no
C30 H30A 0.9800 . no
C30 H30B 0.9800 . no
C30 H30C 0.9800 . no
C31 H31A 0.9800 . no
C31 H31B 0.9800 . no
C31 H31C 0.9800 . no
C32 H32A 0.9800 . no
C32 H32B 0.9800 . no
C32 H32C 0.9800 . no
C33 H33A 0.9800 . no
C33 H33B 0.9800 . no
C33 H33C 0.9800 . no
C34 H34A 0.9800 . no
C34 H34B 0.9800 . no
C34 H34C 0.9800 . no
C35 H35A 0.9800 . no
C35 H35B 0.9800 . no
C35 H35C 0.9800 . no
C36 H36A 0.9800 . no
C36 H36B 0.9800 . no
C36 H36C 0.9800 . no
C55 C56 1.521(4) . no
C56 C57 1.517(3) . no
C57 C57 1.520(3) 3_667 no
C55 H55A 0.9800 . no
C55 H55B 0.9800 . no
C55 H55C 0.9800 . no
C56 H56A 0.9900 . no
C56 H56B 0.9900 . no
C57 H57A 0.9900 . no
C57 H57B 0.9900 . no

loop_
_geom_torsion_atom_site_label_1
_geom_torsion_atom_site_label_2
_geom_torsion_atom_site_label_3
_geom_torsion_atom_site_label_4
_geom_torsion
_geom_torsion_site_symmetry_3
_geom_torsion_site_symmetry_4
_geom_torsion_publ_flag
N1 Si1 Si2 Si3 40.31(7) . . no
N1 Si1 Si2 Si4 158.47(6) . . no
N1 Si1 Si2 Si5 -74.28(7) . . no
B1 Si1 Si2 Si3 -140.81(7) . . no
B1 Si1 Si2 Si4 -22.65(8) . . no
B1 Si1 Si2 Si5 104.60(7) . . no
Si2 Si1 N1 C1 175.5(3) . . no
B1 Si1 N1 C1 -3.2(3) . . no
Si2 Si1 B1 C37 94.9(6) . . no
Si2 Si1 B1 C43 -147.26(11) . . no
Si2 Si1 B1 C49 -29.6(3) . . no
N1 Si1 B1 C37 -86.5(6) . . no
N1 Si1 B1 C43 31.40(19) . . no
N1 Si1 B1 C49 149.1(3) . . no
Si1 Si2 Si3 C28 175.69(9) . . no
Si1 Si2 Si3 C29 55.64(8) . . no
Si1 Si2 Si3 C30 -67.16(8) . . no
Si4 Si2 Si3 C28 51.14(9) . . no
Si4 Si2 Si3 C29 -68.91(8) . . no
Si4 Si2 Si3 C30 168.29(7) . . no
Si5 Si2 Si3 C28 -66.67(9) . . no
Si5 Si2 Si3 C29 173.29(7) . . no
Si5 Si2 Si3 C30 50.49(8) . . no
Si1 Si2 Si4 C31 89.17(8) . . no
Si1 Si2 Si4 C32 -37.15(9) . . no
Si1 Si2 Si4 C33 -154.62(8) . . no
Si3 Si2 Si4 C31 -152.41(8) . . no
Si3 Si2 Si4 C32 81.27(9) . . no
Si3 Si2 Si4 C33 -36.20(9) . . no
Si5 Si2 Si4 C31 -37.91(9) . . no
Si5 Si2 Si4 C32 -164.23(9) . . no
Si5 Si2 Si4 C33 78.30(9) . . no
Si1 Si2 Si5 C34 159.24(7) . . no
Si1 Si2 Si5 C35 -81.42(9) . . no
Si1 Si2 Si5 C36 39.61(9) . . no
Si3 Si2 Si5 C34 44.15(8) . . no
Si3 Si2 Si5 C35 163.48(8) . . no
Si3 Si2 Si5 C36 -75.49(9) . . no
Si4 Si2 Si5 C34 -70.55(8) . . no
Si4 Si2 Si5 C35 48.78(9) . . no
Si4 Si2 Si5 C36 169.81(9) . . no
Si1 N1 C1 N2 84.0(3) . . no
Si1 N1 C1 N3 -97.5(3) . . no
C2 N2 C1 N1 -178.97(18) . . no
C2 N2 C1 N3 2.30(19) . . no
C4 N2 C1 N1 6.9(3) . . no
C4 N2 C1 N3 -171.88(17) . . no
C1 N2 C2 C3 -1.8(2) . . no
C4 N2 C2 C3 172.73(17) . . no
C1 N2 C4 C5 73.6(3) . . no
C1 N2 C4 C9 -113.4(2) . . no
C2 N2 C4 C5 -99.9(2) . . no
C2 N2 C4 C9 73.1(2) . . no
C3 N3 C1 N1 179.25(18) . . no
C3 N3 C1 N2 -1.96(19) . . no
C16 N3 C1 N1 -15.9(3) . . no
C16 N3 C1 N2 162.86(17) . . no
C1 N3 C3 C2 0.9(2) . . no
C16 N3 C3 C2 -165.00(17) . . no
C1 N3 C16 C17 -92.6(2) . . no
C1 N3 C16 C21 93.2(2) . . no
C3 N3 C16 C17 70.7(2) . . no
C3 N3 C16 C21 -103.6(2) . . no
N2 C2 C3 N3 0.6(2) . . no
N2 C4 C5 C6 -176.82(18) . . no
N2 C4 C5 C10 10.3(3) . . no
C9 C4 C5 C6 10.4(3) . . no
C9 C4 C5 C10 -162.6(2) . . no
N2 C4 C9 C8 177.78(18) . . no
N2 C4 C9 C13 -9.4(3) . . no
C5 C4 C9 C8 -9.5(3) . . no
C5 C4 C9 C13 163.3(2) . . no
C4 C5 C6 C7 -3.9(3) . . no
C10 C5 C6 C7 169.1(2) . . no
C4 C5 C10 C11 72.8(3) . . no
C4 C5 C10 C12 -166.61(19) . . no
C6 C5 C10 C11 -99.8(2) . . no
C6 C5 C10 C12 20.7(3) . . no
C5 C6 C7 C8 -3.1(4) . . no
C6 C7 C8 C9 4.0(4) . . no
C7 C8 C9 C4 2.2(3) . . no
C7 C8 C9 C13 -171.1(2) . . no
C4 C9 C13 C14 134.6(2) . . no
C4 C9 C13 C15 -102.9(2) . . no
C8 C9 C13 C14 -52.7(3) . . no
C8 C9 C13 C15 69.8(3) . . no
N3 C16 C17 C18 -176.25(17) . . no
N3 C16 C17 C22 0.7(3) . . no
C21 C16 C17 C18 -2.2(3) . . no
C21 C16 C17 C22 174.78(19) . . no
N3 C16 C21 C20 176.36(18) . . no
N3 C16 C21 C25 -0.4(3) . . no
C17 C16 C21 C20 2.4(3) . . no
C17 C16 C21 C25 -174.35(19) . . no
C16 C17 C18 C19 0.4(3) . . no
C22 C17 C18 C19 -176.7(2) . . no
C16 C17 C22 C23 -105.9(2) . . no
C16 C17 C22 C24 131.7(2) . . no
C18 C17 C22 C23 71.0(3) . . no
C18 C17 C22 C24 -51.5(3) . . no
C17 C18 C19 C20 1.1(3) . . no
C18 C19 C20 C21 -0.8(3) . . no
C19 C20 C21 C16 -0.9(3) . . no
C19 C20 C21 C25 175.9(2) . . no
C16 C21 C25 C26 -161.1(2) . . no
C16 C21 C25 C27 75.6(2) . . no
C20 C21 C25 C26 22.2(3) . . no
C20 C21 C25 C27 -101.0(2) . . no
C42 C37 C38 F1 179.2(12) . . no
C42 C37 C38 C39 -2(2) . . no
B1 C37 C38 F1 -5(2) . . no
B1 C37 C38 C39 173.4(11) . . no
C38 C37 C42 F5 -176.8(10) . . no
C38 C37 C42 C41 2.8(17) . . no
B1 C37 C42 F5 7.6(17) . . no
B1 C37 C42 C41 -172.8(8) . . no
C38 C37 B1 Si1 -1.4(16) . . no
C38 C37 B1 C43 -125.9(13) . . no
C38 C37 B1 C49 116.1(14) . . no
C42 C37 B1 Si1 173.7(11) . . no
C42 C37 B1 C43 49.2(14) . . no
C42 C37 B1 C49 -68.8(14) . . no
F1 C38 C39 F2 -1.9(17) . . no
F1 C38 C39 C40 178.3(9) . . no
C37 C38 C39 F2 179.3(13) . . no
C37 C38 C39 C40 -0.4(19) . . no
F2 C39 C40 F3 1.7(12) . . no
F2 C39 C40 C41 -177.2(8) . . no
C38 C39 C40 F3 -178.6(9) . . no
C38 C39 C40 C41 2.5(12) . . no
F3 C40 C41 F4 -1.2(10) . . no
F3 C40 C41 C42 179.2(6) . . no
C39 C40 C41 F4 177.8(7) . . no
C39 C40 C41 C42 -1.9(10) . . no
F4 C41 C42 F5 -1.0(10) . . no
F4 C41 C42 C37 179.4(10) . . no
C40 C41 C42 F5 178.7(6) . . no
C40 C41 C42 C37 -0.9(12) . . no
C48 C43 C44 F6 179.64(16) . . no
C48 C43 C44 C45 -0.1(3) . . no
B1 C43 C44 F6 6.0(3) . . no
B1 C43 C44 C45 -173.73(18) . . no
C44 C43 C48 F10 -178.18(17) . . no
C44 C43 C48 C47 0.1(3) . . no
B1 C43 C48 F10 -5.2(3) . . no
B1 C43 C48 C47 173.17(19) . . no
C44 C43 B1 Si1 -50.8(2) . . no
C44 C43 B1 C37 68.1(5) . . no
C44 C43 B1 C49 -167.7(3) . . no
C48 C43 B1 Si1 136.56(18) . . no
C48 C43 B1 C37 -104.5(5) . . no
C48 C43 B1 C49 19.7(3) . . no
F6 C44 C45 F7 0.1(3) . . no
F6 C44 C45 C46 179.68(17) . . no
C43 C44 C45 F7 179.79(18) . . no
C43 C44 C45 C46 -0.6(3) . . no
F7 C45 C46 F8 0.6(3) . . no
F7 C45 C46 C47 -179.22(17) . . no
C44 C45 C46 F8 -179.02(17) . . no
C44 C45 C46 C47 1.2(3) . . no
F8 C46 C47 F9 -2.3(3) . . no
F8 C46 C47 C48 179.09(17) . . no
C45 C46 C47 F9 177.54(17) . . no
C45 C46 C47 C48 -1.1(3) . . no
F9 C47 C48 F10 0.2(3) . . no
F9 C47 C48 C43 -178.20(17) . . no
C46 C47 C48 F10 178.89(17) . . no
C46 C47 C48 C43 0.5(3) . . no
C54 C49 C50 F11 179.6(6) . . no
C54 C49 C50 C51 -2.6(12) . . no
B1 C49 C50 F11 -17.9(13) . . no
B1 C49 C50 C51 160.0(7) . . no
C50 C49 C54 F15 179.9(7) . . no
C50 C49 C54 C53 3.7(13) . . no
B1 C49 C54 F15 15.3(12) . . no
B1 C49 C54 C53 -160.9(6) . . no
C50 C49 B1 Si1 135.6(9) . . no
C50 C49 B1 C37 16.8(13) . . no
C50 C49 B1 C43 -100.6(9) . . no
C54 C49 B1 Si1 -62.4(9) . . no
C54 C49 B1 C37 178.9(7) . . no
C54 C49 B1 C43 61.5(9) . . no
F11 C50 C51 F12 -1.7(6) . . no
F11 C50 C51 C52 177.6(4) . . no
C49 C50 C51 F12 -179.6(7) . . no
C49 C50 C51 C52 -0.4(8) . . no
F12 C51 C52 F13 -0.2(6) . . no
F12 C51 C52 C53 -178.3(4) . . no
C50 C51 C52 F13 -179.4(4) . . no
C50 C51 C52 C53 2.5(6) . . no
F13 C52 C53 F14 2.8(6) . . no
F13 C52 C53 C54 -179.6(4) . . no
C51 C52 C53 F14 -179.2(4) . . no
C51 C52 C53 C54 -1.5(6) . . no
F14 C53 C54 F15 -0.4(7) . . no
F14 C53 C54 C49 175.9(7) . . no
C52 C53 C54 F15 -178.1(5) . . no
C52 C53 C54 C49 -1.8(9) . . no
C55 C56 C57 C57 -179.14(19) . 3_667 no
C56 C57 C57 C56 180.00(18) 3_667 3_667 no
